data_7105651
loop_
_publ_author_name
'Low, Kam-Hung'
'Roy, V. A. L.'
'Chui, Stephen Sin-Yin'
'Chan, Sharon Lai-Fung'
'Che, Chi-Ming'

_publ_section_title
;
 Highly conducting two-dimensional copper(i) 4-hydroxythiophenolate
 network
;
_journal_issue 39
_journal_name_full 'Chemical Communications'
_journal_page_first 7328
_journal_paper_doi 10.1039/c0cc02348e
_journal_volume 46
_journal_year 2010
_chemical_formula_sum 'C6 H5 Cu O S'
_chemical_formula_weight 188.71
_chemical_name_common CuMP
_space_group_IT_number 19
_symmetry_cell_setting orthorhombic
_symmetry_space_group_name_Hall 'P 2ac 2ab'
_symmetry_space_group_name_H-M 'P 21 21 21'
_cell_angle_alpha 90.0
_cell_angle_beta 90.0
_cell_angle_gamma 90.0
_cell_formula_units_Z 4
_cell_length_a 28.915(1)
_cell_length_b 5.1255(3)
_cell_length_c 4.0006(2)
_cell_volume 592.90(5)
_pd_block_id 2009-01-06T12:10|CUHT_phase1|Stephen||
_pd_phase_name CuMP
_cod_data_source_file C0CC02348E.TXT
_cod_data_source_block CUHT_phase_1
_cod_depositor_comments
;
The following automatic conversions were performed:
'_geom_angle_publ_flag' value 'N' changed to 'n' according to
'/home/saulius/struct/CIF-dictionaries/cif_core.dic' dictionary named
'cif_core.dic' version 2.4.1 from 2010-06-29 (28
times).

'_geom_bond_publ_flag' value 'N' changed to 'n' according to
'/home/saulius/struct/CIF-dictionaries/cif_core.dic' dictionary named
'cif_core.dic' version 2.4.1 from 2010-06-29 (18 times).

Automatic conversion script
Id: cif_fix_enum 1527 2010-12-29 10:47:43Z saulius 
;
_cod_original_cell_volume 592.9(1)
_cod_database_code 7105651

loop_
_symmetry_equiv_pos_site_id
_symmetry_equiv_pos_as_xyz
1 +x,+y,+z
2 +x+1/2,-y+1/2,-z
3 -x,+y+1/2,-z+1/2
4 -x+1/2,-y,+z+1/2

loop_
_atom_site_type_symbol
_atom_site_label
_atom_site_fract_x
_atom_site_fract_y
_atom_site_fract_z
_atom_site_occupancy
_atom_site_thermal_displace_type
_atom_site_U_iso_or_equiv
_atom_site_symmetry_multiplicity
Cu Cu1 0.01330(9) -0.2535(7) 0.4778(6) 1.0 Uiso 0.01919 4
S S1 0.03543(5) -0.09458(28) -0.02225(32) 1.0 Uiso 0.01919 4
O O1 0.22638(7) 0.33579(26) -0.0192(5) 1.0 Uiso 0.01919 4
C C1 0.183374(19) 0.22326(14) 0.00820(31) 1.0 Uiso 0.01919 4
C C2 0.148148(19) 0.35203(13) 0.18278(25) 1.0 Uiso 0.01919 4
C C3 0.103149(19) 0.25093(14) 0.18156(26) 1.0 Uiso 0.01919 4
C C4 0.093505(17) 0.01986(16) 0.00834(28) 1.0 Uiso 0.01919 4
C C5 0.129220(19) -0.11535(13) -0.15295(27) 1.0 Uiso 0.01919 4
C C6 0.174229(19) -0.01458(13) -0.15074(28) 1.0 Uiso 0.01919 4
H H2 0.155049(27) 0.5064(7) 0.3091(7) 1.0 Uiso 0.01919 4
H H3 0.07875(4) 0.34268(23) 0.2941(6) 1.0 Uiso 0.01919 4
H H5 0.122711(27) -0.2752(6) -0.2689(7) 1.0 Uiso 0.01919 4
H H6 0.19902(4) -0.11170(22) -0.2509(7) 1.0 Uiso 0.01919 4
H H1O 0.23929(21) 0.4291(22) -0.1716(16) 1.0 Uiso 0.01919 4

loop_
_atom_type_symbol
_atom_type_number_in_cell
Cu 4.0
S 4.0
O 4.0
C 24.0
H 20.0

loop_
_geom_angle_atom_site_label_1
_geom_angle_atom_site_label_2
_geom_angle_atom_site_label_3
_geom_angle
_geom_angle_site_symmetry_1
_geom_angle_site_symmetry_2
_geom_angle_site_symmetry_3
_geom_angle_publ_flag
S1 Cu1 S1 125.24(11) 1_555 . 1_556 n
S1 Cu1 S1 121.91(12) 1_555 . 3_545 n
S1 Cu1 S1 112.85(10) 1_556 . 3_545 n
Cu1 S1 Cu1 125.24(11) 1_554 . 1_555 n
Cu1 S1 Cu1 99.97(9) 1_554 . 3_555 n
Cu1 S1 C4 116.58(9) 1_554 . 1_555 n
Cu1 S1 Cu1 91.88(9) 1_555 . 3_555 n
Cu1 S1 C4 109.00(4) 1_555 . 1_555 n
Cu1 S1 C4 109.18(11) 3_555 . 1_555 n
C1 O1 H1O 133.00(27) 1_555 . 1_555 n
O1 C1 C2 119.987(35) 1_555 . 1_555 n
O1 C1 C6 119.987(35) 1_555 . 1_555 n
C2 C1 C6 119.967(24) 1_555 . 1_555 n
C1 C2 C3 119.976(28) 1_555 . 1_555 n
C1 C2 H2 119.997(32) 1_555 . 1_555 n
C3 C2 H2 120.00(4) 1_555 . 1_555 n
C2 C3 C4 119.979(26) 1_555 . 1_555 n
C2 C3 H3 120.00(4) 1_555 . 1_555 n
C4 C3 H3 120.00(4) 1_555 . 1_555 n
S1 C4 C3 119.987(28) 1_555 . 1_555 n
S1 C4 C5 119.990(30) 1_555 . 1_555 n
C3 C4 C5 119.966(23) 1_555 . 1_555 n
C4 C5 C6 119.981(27) 1_555 . 1_555 n
C4 C5 H5 120.003(32) 1_555 . 1_555 n
C6 C5 H5 120.00(4) 1_555 . 1_555 n
C1 C6 C5 119.972(26) 1_555 . 1_555 n
C1 C6 H6 119.99(4) 1_555 . 1_555 n
C5 C6 H6 119.99(4) 1_555 . 1_555 n

loop_
_geom_bond_atom_site_label_1
_geom_bond_atom_site_label_2
_geom_bond_distance
_geom_bond_site_symmetry_1
_geom_bond_site_symmetry_2
_geom_bond_publ_flag
Cu1 S1 2.2528(21) . 1_555 n
Cu1 S1 2.2525(20) . 1_556 n
Cu1 S1 2.2524(23) . 3_545 n
S1 C4 1.7828(16) . 1_555 n
O1 C1 1.3751(20) . 1_555 n
O1 H1O 0.8600(35) . 1_555 n
C1 O1 1.3751(20) . 1_555 n
C1 C2 1.4003(9) . 1_555 n
C1 C6 1.4001(9) . 1_555 n
C2 C3 1.4006(8) . 1_555 n
C2 H2 0.9600(25) . 1_555 n
C3 C2 1.4006(8) . 1_555 n
C3 C4 1.4002(9) . 1_555 n
C3 H3 0.9600(16) . 1_555 n
C4 C5 1.4011(9) . 1_555 n
C5 C6 1.4002(8) . 1_555 n
C5 H5 0.9599(25) . 1_555 n
C6 H6 0.9602(16) . 1_555 n

loop_
_pd_block_diffractogram_id
2009-01-06T12:10|CUHT_H_01|Stephen|Bruker_D8_ADVANCE
2009-01-06T12:10|CUHT_H_04|Stephen|Bruker_D8_ADVANCE
